data_1545453
loop_
_publ_author_name
'Chaolumen, ?'
'Murata, Michihisa'
'Wakamiya, Atsushi'
'Murata, Yasujiro'

_publ_section_title
;
 Dithieno-Fused Polycyclic Aromatic Hydrocarbon with a Pyracylene Moiety:
 Strong Antiaromatic Contribution to the Electronic Structure.
;
_journal_issue 4
_journal_name_full 'Organic letters'
_journal_page_first 826
_journal_page_last 829
_journal_paper_doi 10.1021/acs.orglett.6b03819
_journal_volume 19
_journal_year 2017
_chemical_formula_sum 'C28 H20 S2'
_chemical_formula_weight 420.56
_space_group_crystal_system monoclinic
_space_group_IT_number 15
_space_group_name_Hall '-C 2yc'
_space_group_name_H-M_alt 'C 1 2/c 1'
_symmetry_space_group_name_Hall '-C 2yc'
_symmetry_space_group_name_H-M 'C 1 2/c 1'
_atom_sites_solution_hydrogens geom
_audit_creation_method SHELXL-2014/7
_cell_angle_alpha 90
_cell_angle_beta 107.931(2)
_cell_angle_gamma 90
_cell_formula_units_Z 4
_cell_length_a 20.153(3)
_cell_length_b 7.6811(12)
_cell_length_c 14.612(2)
_cell_measurement_reflns_used 2800
_cell_measurement_temperature 100(2)
_cell_measurement_theta_max 26.91
_cell_measurement_theta_min 2.86
_cell_volume 2152.0(6)
_computing_cell_refinement 'Bruker SAINT'
_computing_data_collection 'Bruker APEX2'
_computing_data_reduction 'Bruker SAINT'
_computing_molecular_graphics 'Bruker SHELXTL'
_computing_publication_material 'Bruker SHELXTL'
_computing_structure_refinement 'SHELXL-2014 (Sheldrick 2014)'
_computing_structure_solution 'SHELXS-97 (Sheldrick 2008)'
_diffrn_ambient_temperature 100(2)
_diffrn_measured_fraction_theta_full 0.997
_diffrn_measured_fraction_theta_max 0.997
_diffrn_measurement_device_type 'Bruker APEX-II CCD'
_diffrn_measurement_method '\f and \w scans'
_diffrn_radiation_type MoK\a
_diffrn_radiation_wavelength 0.71073
_diffrn_reflns_av_R_equivalents 0.0266
_diffrn_reflns_av_unetI/netI 0.0297
_diffrn_reflns_Laue_measured_fraction_full 0.997
_diffrn_reflns_Laue_measured_fraction_max 0.997
_diffrn_reflns_limit_h_max 23
_diffrn_reflns_limit_h_min -23
_diffrn_reflns_limit_k_max 3
_diffrn_reflns_limit_k_min -9
_diffrn_reflns_limit_l_max 17
_diffrn_reflns_limit_l_min -16
_diffrn_reflns_number 4977
_diffrn_reflns_point_group_measured_fraction_full 0.997
_diffrn_reflns_point_group_measured_fraction_max 0.997
_diffrn_reflns_theta_full 25.002
_diffrn_reflns_theta_max 25.002
_diffrn_reflns_theta_min 2.124
_exptl_absorpt_coefficient_mu 0.260
_exptl_absorpt_correction_T_max 0.746
_exptl_absorpt_correction_T_min 0.691
_exptl_absorpt_correction_type multi-scan
_exptl_absorpt_process_details
;
SADABS (Sheldrick, 1997)
;
_exptl_crystal_colour yellow
_exptl_crystal_density_diffrn 1.298
_exptl_crystal_description block
_exptl_crystal_F_000 880
_exptl_crystal_size_max 0.250
_exptl_crystal_size_mid 0.200
_exptl_crystal_size_min 0.200
_exptl_transmission_factor_max 0.7455
_exptl_transmission_factor_min 0.6914
_refine_diff_density_max 0.175
_refine_diff_density_min -0.219
_refine_diff_density_rms 0.049
_refine_ls_extinction_method none
_refine_ls_goodness_of_fit_ref 1.051
_refine_ls_hydrogen_treatment constr
_refine_ls_matrix_type full
_refine_ls_number_parameters 163
_refine_ls_number_reflns 1896
_refine_ls_number_restraints 0
_refine_ls_restrained_S_all 1.051
_refine_ls_R_factor_all 0.0370
_refine_ls_R_factor_gt 0.0332
_refine_ls_shift/su_max 0.000
_refine_ls_shift/su_mean 0.000
_refine_ls_structure_factor_coef Fsqd
_refine_ls_weighting_details 'w=1/[\s^2^(Fo^2^)+(0.0470P)^2^+0.9343P] where P=(Fo^2^+2Fc^2^)/3'
_refine_ls_weighting_scheme calc
_refine_ls_wR_factor_gt 0.0838
_refine_ls_wR_factor_ref 0.0868
_reflns_Friedel_coverage 0.000
_reflns_number_gt 1691
_reflns_number_total 1896
_reflns_threshold_expression 'I > 2\s(I)'
_cod_data_source_file ol6b03819_si_002.cif
_cod_data_source_block 3
_cod_original_cell_volume 2152.1(6)
_cod_database_code 1545453
_shelx_shelxl_version_number 2014/7
_shelx_space_group_comment
;
The symmetry employed for this shelxl refinement is uniquely defined
by the following loop, which should always be used as a source of
symmetry information in preference to the above space-group names.
They are only intended as comments.
;
_shelx_estimated_absorpt_t_min 0.938
_shelx_estimated_absorpt_t_max 0.950

loop_
_space_group_symop_operation_xyz
'x, y, z'
'-x, y, -z+1/2'
'x+1/2, y+1/2, z'
'-x+1/2, y+1/2, -z+1/2'
'-x, -y, -z'
'x, -y, z-1/2'
'-x+1/2, -y+1/2, -z'
'x+1/2, -y+1/2, z-1/2'

loop_
_atom_site_label
_atom_site_type_symbol
_atom_site_fract_x
_atom_site_fract_y
_atom_site_fract_z
_atom_site_U_iso_or_equiv
_atom_site_adp_type
_atom_site_occupancy
_atom_site_site_symmetry_order
_atom_site_calc_flag
_atom_site_refinement_flags_posn
_atom_site_refinement_flags_adp
_atom_site_refinement_flags_occupancy
_atom_site_disorder_assembly
_atom_site_disorder_group
C11B C 0.9473(8) 0.497(2) 0.0978(9) 0.151(9) Uiso 0.392(2) 1 d . . P A 2
H11B H 0.9706 0.3905 0.0941 0.182 Uiso 0.392(2) 1 calc R U P A 2
C8 C 0.76618(7) 0.41507(17) -0.08407(9) 0.0237(3) Uani 1 1 d . . . . .
H8 H 0.7962 0.5111 -0.0827 0.028 Uiso 1 1 calc R U . . .
C9 C 0.78296(6) 0.12986(16) 0.17017(9) 0.0228(3) Uani 1 1 d . . . . .
C7 C 0.77302(6) 0.32276(16) 0.00154(9) 0.0211(3) Uani 1 1 d . . . . .
C6 C 0.82377(7) 0.36897(17) 0.08984(9) 0.0231(3) Uani 1 1 d . . . . .
C4 C 0.87776(7) 0.31944(18) 0.26565(9) 0.0263(3) Uani 1 1 d . . . . .
H4 H 0.9094 0.4128 0.2696 0.032 Uiso 1 1 calc R U . . .
C2 C 0.83347(7) 0.0877(2) 0.34251(10) 0.0318(3) Uani 1 1 d . . . . .
H2 H 0.8349 0.0266 0.3996 0.038 Uiso 1 1 calc R U . . .
C5 C 0.82933(6) 0.27423(16) 0.17405(9) 0.0219(3) Uani 1 1 d . . . . .
C3 C 0.87913(7) 0.23101(18) 0.34678(9) 0.0285(3) Uani 1 1 d . . . . .
H3 H 0.9108 0.2651 0.4069 0.034 Uiso 1 1 calc R U . . .
C1 C 0.78795(7) 0.03808(19) 0.25722(9) 0.0292(3) Uani 1 1 d . . . . .
H1 H 0.7587 -0.0598 0.2552 0.035 Uiso 1 1 calc R U . . .
C10B C 0.8791(3) 0.5107(9) 0.0930(5) 0.0145(15) Uiso 0.392(2) 1 d . . P A 2
C13A C 0.96547(19) 0.7322(5) 0.10866(17) 0.0276(6) Uani 0.608(2) 1 d . . P A 1
C12A C 0.9069(2) 0.8154(4) 0.11261(19) 0.0329(7) Uani 0.608(2) 1 d . . P A 1
H12A H 0.9037 0.9387 0.1144 0.040 Uiso 0.608(2) 1 calc R U P A 1
C14A C 1.03499(14) 0.8086(4) 0.11466(19) 0.0464(8) Uani 0.608(2) 1 d . . P A 1
H14 H 1.0323 0.9358 0.1168 0.070 Uiso 0.608(2) 1 calc R U P A 1
H14A H 1.0481 0.7734 0.0581 0.070 Uiso 0.608(2) 1 calc R U P A 1
H14B H 1.0701 0.7665 0.1730 0.070 Uiso 0.608(2) 1 calc R U P A 1
C14B C 0.9512(2) 0.9889(5) 0.1253(3) 0.0377(10) Uiso 0.392(2) 1 d . . P A 2
H17 H 1.0003 1.0094 0.1306 0.057 Uiso 0.392(2) 1 calc R U P A 2
H17A H 0.9422 1.0298 0.1839 0.057 Uiso 0.392(2) 1 calc R U P A 2
H17B H 0.9213 1.0523 0.0696 0.057 Uiso 0.392(2) 1 calc R U P A 2
C10A C 0.8641(2) 0.5296(6) 0.0958(3) 0.0242(9) Uani 0.608(2) 1 d . . P A 1
S1B S 0.85226(15) 0.7188(4) 0.09851(19) 0.0259(6) Uiso 0.392(2) 1 d . . P A 2
C13B C 0.9357(3) 0.7965(8) 0.1127(4) 0.0233(13) Uiso 0.392(2) 1 d . . P A 2
C12B C 0.9782(3) 0.6622(7) 0.1092(3) 0.0266(14) Uiso 0.392(2) 1 d . . P A 2
H12B H 1.0258 0.6789 0.1140 0.032 Uiso 0.392(2) 1 calc R U P A 2
S1A S 0.95010(3) 0.50996(10) 0.09530(5) 0.0218(2) Uani 0.608(2) 1 d . . P A 1
C11A C 0.8510(3) 0.7046(7) 0.1138(4) 0.0188(11) Uani 0.608(2) 1 d . . P A 1
H11A H 0.8096 0.7436 0.1254 0.023 Uiso 0.608(2) 1 calc R U P A 1

loop_
_atom_site_aniso_label
_atom_site_aniso_U_11
_atom_site_aniso_U_22
_atom_site_aniso_U_33
_atom_site_aniso_U_23
_atom_site_aniso_U_13
_atom_site_aniso_U_12
C8 0.0238(7) 0.0223(6) 0.0247(7) -0.0014(5) 0.0071(5) -0.0037(5)
C9 0.0230(7) 0.0238(7) 0.0215(6) -0.0013(5) 0.0068(5) 0.0004(5)
C7 0.0209(6) 0.0203(6) 0.0219(6) -0.0030(5) 0.0066(5) 0.0002(5)
C6 0.0225(7) 0.0226(7) 0.0237(6) -0.0023(5) 0.0064(5) -0.0029(5)
C4 0.0246(7) 0.0287(7) 0.0235(7) -0.0034(5) 0.0044(5) -0.0036(5)
C2 0.0337(8) 0.0388(8) 0.0210(7) 0.0049(6) 0.0058(6) -0.0018(6)
C5 0.0214(7) 0.0223(6) 0.0217(7) -0.0026(5) 0.0059(5) 0.0003(5)
C3 0.0260(7) 0.0357(8) 0.0205(7) -0.0027(6) 0.0022(5) -0.0007(6)
C1 0.0309(7) 0.0304(7) 0.0255(7) 0.0028(6) 0.0073(6) -0.0059(6)
C13A 0.0298(17) 0.0271(18) 0.0222(13) -0.0047(12) 0.0023(11) -0.0155(16)
C12A 0.043(2) 0.0248(14) 0.0318(14) -0.0081(10) 0.0132(14) -0.0081(15)
C14A 0.0383(15) 0.0587(18) 0.0379(14) 0.0004(13) 0.0053(12) -0.0247(13)
C10A 0.0123(17) 0.041(2) 0.0184(14) -0.0042(11) 0.0036(13) -0.0040(14)
S1A 0.0143(3) 0.0239(3) 0.0245(3) 0.0024(2) 0.0019(2) -0.0018(2)
C11A 0.0269(19) 0.0164(19) 0.019(2) -0.0037(15) 0.0159(16) -0.0048(10)

loop_
_atom_type_symbol
_atom_type_description
_atom_type_scat_dispersion_real
_atom_type_scat_dispersion_imag
_atom_type_scat_source
C C 0.0033 0.0016 'International Tables Vol C Tables 4.2.6.8 and 6.1.1.4'
H H 0.0000 0.0000 'International Tables Vol C Tables 4.2.6.8 and 6.1.1.4'
S S 0.1246 0.1234 'International Tables Vol C Tables 4.2.6.8 and 6.1.1.4'

loop_
_geom_angle_atom_site_label_1
_geom_angle_atom_site_label_2
_geom_angle_atom_site_label_3
_geom_angle
_geom_angle_site_symmetry_1
_geom_angle_site_symmetry_3
C10B C11B C12B 109.8(12) . .
C9 C8 C7 121.95(12) 7_655 .
C8 C9 C1 121.34(12) 7_655 .
C8 C9 C5 120.13(11) 7_655 .
C1 C9 C5 118.51(11) . .
C8 C7 C6 121.79(12) . .
C8 C7 C7 118.43(14) . 7_655
C6 C7 C7 119.78(14) . 7_655
C5 C6 C7 120.44(12) . .
C5 C6 C10A 119.40(18) . .
C7 C6 C10A 119.67(18) . .
C5 C6 C10B 118.4(3) . .
C7 C6 C10B 120.8(3) . .
C3 C4 C5 121.18(12) . .
C1 C2 C3 120.19(12) . .
C6 C5 C4 122.66(12) . .
C6 C5 C9 119.27(11) . .
C4 C5 C9 118.02(11) . .
C4 C3 C2 120.59(12) . .
C2 C1 C9 121.45(13) . .
C11B C10B C6 130.8(8) . .
C11B C10B S1B 113.8(9) . .
C6 C10B S1B 115.3(4) . .
C12A C13A C14A 128.5(4) . .
C12A C13A S1A 109.89(18) . .
C14A C13A S1A 121.6(3) . .
C13A C12A C11A 115.0(3) . .
C11A C10A C6 132.9(4) . .
C11A C10A S1A 109.1(3) . .
C6 C10A S1A 117.5(3) . .
C10B S1B C13B 91.1(3) . .
C12B C13B C14B 129.9(5) . .
C12B C13B S1B 109.5(5) . .
C14B C13B S1B 120.6(5) . .
C13B C12B C11B 115.7(8) . .
C13A S1A C10A 93.3(2) . .
C10A C11A C12A 112.0(4) . .

loop_
_geom_bond_atom_site_label_1
_geom_bond_atom_site_label_2
_geom_bond_distance
_geom_bond_site_symmetry_2
C11B C10B 1.359(15) .
C11B C12B 1.403(15) .
C8 C9 1.3840(18) 7_655
C8 C7 1.4073(18) .
C9 C8 1.3840(18) 7_655
C9 C1 1.4305(18) .
C9 C5 1.4399(18) .
C7 C6 1.4227(18) .
C7 C7 1.445(2) 7_655
C6 C5 1.4041(18) .
C6 C10A 1.466(4) .
C6 C10B 1.548(7) .
C4 C3 1.3592(19) .
C4 C5 1.4353(18) .
C2 C1 1.3549(19) .
C2 C3 1.424(2) .
C10B S1B 1.697(7) .
C13A C12A 1.359(5) .
C13A C14A 1.496(4) .
C13A S1A 1.735(4) .
C12A C11A 1.416(6) .
C14B C13B 1.510(7) .
C10A C11A 1.410(7) .
C10A S1A 1.741(4) .
S1B C13B 1.735(6) .
C13B C12B 1.352(7) .

loop_
_geom_torsion_atom_site_label_1
_geom_torsion_atom_site_label_2
_geom_torsion_atom_site_label_3
_geom_torsion_atom_site_label_4
_geom_torsion
_geom_torsion_site_symmetry_1
_geom_torsion_site_symmetry_4
C9 C8 C7 C6 179.78(12) 7_655 .
C9 C8 C7 C7 -0.1(2) 7_655 7_655
C8 C7 C6 C5 -179.97(12) . .
C7 C7 C6 C5 -0.1(2) 7_655 .
C8 C7 C6 C10A 8.1(3) . .
C7 C7 C6 C10A -172.0(2) 7_655 .
C8 C7 C6 C10B -6.8(3) . .
C7 C7 C6 C10B 173.1(3) 7_655 .
C7 C6 C5 C4 -177.55(12) . .
C10A C6 C5 C4 -5.6(3) . .
C10B C6 C5 C4 9.1(3) . .
C7 C6 C5 C9 -0.15(18) . .
C10A C6 C5 C9 171.8(2) . .
C10B C6 C5 C9 -173.5(3) . .
C3 C4 C5 C6 176.25(12) . .
C3 C4 C5 C9 -1.19(19) . .
C8 C9 C5 C6 0.36(18) 7_655 .
C1 C9 C5 C6 -178.14(12) . .
C8 C9 C5 C4 177.89(12) 7_655 .
C1 C9 C5 C4 -0.61(18) . .
C5 C4 C3 C2 1.6(2) . .
C1 C2 C3 C4 -0.1(2) . .
C3 C2 C1 C9 -1.7(2) . .
C8 C9 C1 C2 -176.40(13) 7_655 .
C5 C9 C1 C2 2.1(2) . .
C12B C11B C10B C6 -173.9(6) . .
C12B C11B C10B S1B 1.7(12) . .
C5 C6 C10B C11B 72.1(10) . .
C7 C6 C10B C11B -101.2(10) . .
C5 C6 C10B S1B -103.4(4) . .
C7 C6 C10B S1B 83.3(4) . .
C14A C13A C12A C11A -174.4(3) . .
S1A C13A C12A C11A 5.4(4) . .
C5 C6 C10A C11A -86.9(5) . .
C7 C6 C10A C11A 85.1(5) . .
C5 C6 C10A S1A 84.2(3) . .
C7 C6 C10A S1A -103.8(2) . .
C11B C10B S1B C13B -2.2(8) . .
C6 C10B S1B C13B 174.1(4) . .
C10B S1B C13B C12B 2.1(5) . .
C10B S1B C13B C14B -178.6(4) . .
C14B C13B C12B C11B 179.2(7) . .
S1B C13B C12B C11B -1.5(9) . .
C10B C11B C12B C13B -0.1(12) . .
C12A C13A S1A C10A -0.4(2) . .
C14A C13A S1A C10A 179.4(2) . .
C11A C10A S1A C13A -4.6(3) . .
C6 C10A S1A C13A -177.6(2) . .
C6 C10A C11A C12A 179.8(4) . .
S1A C10A C11A C12A 8.2(5) . .
C13A C12A C11A C10A -9.1(6) . .
